data_7045516
loop_
_publ_author_name
'Upmann, Daniel'
'Jones, Peter G.'

_publ_section_title
;
 Bromination and iodination of diphosphane dichalcogenides.
;
_journal_issue 8
_journal_name_full 'Dalton transactions (Cambridge, England : 2003)'
_journal_page_first 2748
_journal_page_last 2758
_journal_paper_doi 10.1039/c7dt04531j
_journal_volume 47
_journal_year 2018
_chemical_formula_sum 'C14 H32 I4 P2 Se2'
_chemical_formula_weight 927.86
_space_group_IT_number 2
_space_group_name_Hall '-P 1'
_space_group_name_H-M_alt 'P -1'
_symmetry_cell_setting triclinic
_symmetry_space_group_name_Hall '-P 1'
_symmetry_space_group_name_H-M 'P -1'
_atom_sites_solution_hydrogens geom
_atom_sites_solution_primary direct
_atom_sites_solution_secondary difmap
_audit_creation_method SHELXL-97
_audit_update_record
;
2017-09-13 deposited with the CCDC.
2018-02-02 downloaded from the CCDC.
;
_cell_angle_alpha 105.549(8)
_cell_angle_beta 98.760(8)
_cell_angle_gamma 98.357(8)
_cell_formula_units_Z 1
_cell_length_a 7.7755(7)
_cell_length_b 9.3550(8)
_cell_length_c 9.4012(9)
_cell_measurement_reflns_used 7113
_cell_measurement_temperature 100(2)
_cell_measurement_theta_max 30.6740
_cell_measurement_theta_min 2.6930
_cell_volume 638.56(11)
_computing_cell_refinement 'CrysAlisPro 1.171.38.43 (Rigaku OD, 2015)'
_computing_data_collection 'CrysAlisPro 1.171.38.43 (Rigaku OD, 2015)'
_computing_data_reduction 'CrysAlisPro 1.171.38.43 (Rigaku OD, 2015)'
_computing_molecular_graphics 'Siemens XP'
_computing_publication_material SHELXL-97
_computing_structure_refinement 'SHELXL-97 (Sheldrick, 1997)'
_computing_structure_solution 'SHELXS-97 (Sheldrick, 1990)'
_diffrn_ambient_temperature 100(2)
_diffrn_detector_area_resol_mean 16.1419
_diffrn_measured_fraction_theta_full 0.988
_diffrn_measured_fraction_theta_max 0.931
_diffrn_measurement_device_type 'Oxford Diffraction Xcalibur, Eos'
_diffrn_measurement_method \w-scan
_diffrn_radiation_monochromator graphite
_diffrn_radiation_type MoK\a
_diffrn_radiation_wavelength 0.71073
_diffrn_reflns_av_R_equivalents 0.0410
_diffrn_reflns_av_sigmaI/netI 0.0302
_diffrn_reflns_limit_h_max 11
_diffrn_reflns_limit_h_min -11
_diffrn_reflns_limit_k_max 13
_diffrn_reflns_limit_k_min -13
_diffrn_reflns_limit_l_max 13
_diffrn_reflns_limit_l_min -12
_diffrn_reflns_number 24473
_diffrn_reflns_theta_full 30.00
_diffrn_reflns_theta_max 31.03
_diffrn_reflns_theta_min 2.30
_diffrn_source 'fine-focus sealed X-ray tube'
_exptl_absorpt_coefficient_mu 7.852
_exptl_absorpt_correction_T_max 1.00000
_exptl_absorpt_correction_T_min 0.47268
_exptl_absorpt_correction_type multi-scan
_exptl_absorpt_process_details
;
CrysAlisPro 1.171.38.43 (Rigaku Oxford Diffraction, 2015)
Empirical absorption correction using spherical harmonics,
 implemented in SCALE3 ABSPACK scaling algorithm.
;
_exptl_crystal_colour orange
_exptl_crystal_density_diffrn 2.413
_exptl_crystal_density_meas ?
_exptl_crystal_density_method 'not measured'
_exptl_crystal_description block
_exptl_crystal_F_000 426
_exptl_crystal_size_max 0.20
_exptl_crystal_size_mid 0.15
_exptl_crystal_size_min 0.05
_refine_diff_density_max 0.615
_refine_diff_density_min -0.629
_refine_diff_density_rms 0.137
_refine_ls_extinction_coef 0.00257(15)
_refine_ls_extinction_expression Fc^*^=kFc[1+0.001xFc^2^\l^3^/sin(2\q)]^-1/4^
_refine_ls_extinction_method SHELXL
_refine_ls_goodness_of_fit_ref 1.037
_refine_ls_hydrogen_treatment constr
_refine_ls_matrix_type full
_refine_ls_number_parameters 105
_refine_ls_number_reflns 3805
_refine_ls_number_restraints 0
_refine_ls_restrained_S_all 1.037
_refine_ls_R_factor_all 0.0287
_refine_ls_R_factor_gt 0.0220
_refine_ls_shift/su_max 0.003
_refine_ls_shift/su_mean 0.000
_refine_ls_structure_factor_coef Fsqd
_refine_ls_weighting_details 'calc w=1/[\s^2^(Fo^2^)+(0.0117P)^2^+0.1356P] where P=(Fo^2^+2Fc^2^)/3'
_refine_ls_weighting_scheme calc
_refine_ls_wR_factor_gt 0.0382
_refine_ls_wR_factor_ref 0.0401
_reflns_number_gt 3313
_reflns_number_total 3805
_reflns_threshold_expression >2sigma(I)
_cod_data_source_file c7dt04531j2.cif
_cod_data_source_block theon
_cod_depositor_comments
;
The following automatic conversions were performed:

'_exptl_crystal_density_meas' value 'not measured' was changed to '?'
- the value is perceived as not measured.

Automatic conversion script
Id: cif_fix_values 4973 2017-02-22 13:04:09Z antanas 

 Adding full bibliography for 7045509--7045531.cif.
;
_cod_original_cell_volume 638.56(10)
_cod_database_code 7045516

loop_
_symmetry_equiv_pos_as_xyz
'x, y, z'
'-x, -y, -z'

loop_
_atom_site_label
_atom_site_type_symbol
_atom_site_fract_x
_atom_site_fract_y
_atom_site_fract_z
_atom_site_U_iso_or_equiv
_atom_site_adp_type
_atom_site_occupancy
_atom_site_symmetry_multiplicity
_atom_site_calc_flag
_atom_site_refinement_flags
I1 I 0.120010(18) 0.737122(17) 0.529446(16) 0.01147(5) Uani 1 1 d .
I2 I -0.10563(2) 0.796957(19) 0.287462(18) 0.01860(5) Uani 1 1 d .
Se1 Se 0.31957(3) 0.68359(3) 0.77668(3) 0.01312(6) Uani 1 1 d .
P1 P 0.58069(7) 0.68233(7) 0.72333(7) 0.00956(12) Uani 1 1 d .
C01 C 0.5729(3) 0.5717(3) 0.5295(2) 0.0116(5) Uani 1 1 d .
H01A H 0.5544 0.6366 0.4631 0.014 Uiso 1 1 calc R
H01B H 0.6892 0.5420 0.5228 0.014 Uiso 1 1 calc R
C1 C 0.7031(3) 0.6030(3) 0.8554(3) 0.0124(5) Uani 1 1 d .
H1 H 0.6947 0.6629 0.9587 0.015 Uiso 1 1 calc R
C12 C 0.9008(3) 0.6219(3) 0.8502(3) 0.0147(5) Uani 1 1 d .
H12A H 0.9632 0.5882 0.9302 0.022 Uiso 1 1 calc R
H12B H 0.9499 0.7286 0.8652 0.022 Uiso 1 1 calc R
H12C H 0.9157 0.5610 0.7520 0.022 Uiso 1 1 calc R
C11 C 0.6235(3) 0.4382(3) 0.8371(3) 0.0174(5) Uani 1 1 d .
H11A H 0.6475 0.3729 0.7447 0.026 Uiso 1 1 calc R
H11B H 0.4950 0.4267 0.8308 0.026 Uiso 1 1 calc R
H11C H 0.6770 0.4094 0.9240 0.026 Uiso 1 1 calc R
C2 C 0.7047(3) 0.8716(3) 0.7465(3) 0.0132(5) Uani 1 1 d .
H2 H 0.8203 0.8605 0.7149 0.016 Uiso 1 1 calc R
C22 C 0.6066(3) 0.9522(3) 0.6472(3) 0.0198(6) Uani 1 1 d .
H22A H 0.4935 0.9664 0.6774 0.030 Uiso 1 1 calc R
H22B H 0.5840 0.8908 0.5415 0.030 Uiso 1 1 calc R
H22C H 0.6795 1.0511 0.6593 0.030 Uiso 1 1 calc R
C21 C 0.7451(3) 0.9682(3) 0.9114(3) 0.0195(5) Uani 1 1 d .
H21A H 0.8111 1.0689 0.9207 0.029 Uiso 1 1 calc R
H21B H 0.8164 0.9200 0.9729 0.029 Uiso 1 1 calc R
H21C H 0.6336 0.9777 0.9463 0.029 Uiso 1 1 calc R

loop_
_atom_site_aniso_label
_atom_site_aniso_U_11
_atom_site_aniso_U_22
_atom_site_aniso_U_33
_atom_site_aniso_U_23
_atom_site_aniso_U_13
_atom_site_aniso_U_12
I1 0.01054(7) 0.01170(8) 0.01224(9) 0.00328(6) 0.00308(6) 0.00209(6)
I2 0.01731(8) 0.02019(10) 0.01685(9) 0.00753(7) -0.00222(6) 0.00120(6)
Se1 0.01006(10) 0.01872(14) 0.01206(13) 0.00549(10) 0.00378(9) 0.00410(9)
P1 0.0087(2) 0.0113(3) 0.0083(3) 0.0025(2) 0.0014(2) 0.0017(2)
C01 0.0111(10) 0.0112(12) 0.0110(12) 0.0008(9) 0.0027(9) 0.0013(9)
C1 0.0114(10) 0.0156(12) 0.0091(12) 0.0029(10) 0.0010(9) 0.0017(9)
C12 0.0113(10) 0.0177(13) 0.0148(13) 0.0049(10) 0.0015(9) 0.0030(9)
C11 0.0153(11) 0.0229(14) 0.0164(13) 0.0107(11) 0.0023(9) 0.0030(10)
C2 0.0124(10) 0.0120(12) 0.0146(12) 0.0025(10) 0.0037(9) 0.0021(9)
C22 0.0203(12) 0.0151(13) 0.0242(15) 0.0089(11) 0.0020(11) 0.0009(10)
C21 0.0192(12) 0.0149(13) 0.0192(14) -0.0013(11) 0.0029(10) -0.0002(10)

loop_
_atom_type_symbol
_atom_type_description
_atom_type_scat_dispersion_real
_atom_type_scat_dispersion_imag
_atom_type_scat_source
C C 0.0033 0.0016 'International Tables Vol C Tables 4.2.6.8 and 6.1.1.4'
H H 0.0000 0.0000 'International Tables Vol C Tables 4.2.6.8 and 6.1.1.4'
P P 0.1023 0.0942 'International Tables Vol C Tables 4.2.6.8 and 6.1.1.4'
Se Se -0.0929 2.2259 'International Tables Vol C Tables 4.2.6.8 and 6.1.1.4'
I I -0.4742 1.8119 'International Tables Vol C Tables 4.2.6.8 and 6.1.1.4'

loop_
_geom_angle_atom_site_label_1
_geom_angle_atom_site_label_2
_geom_angle_atom_site_label_3
_geom_angle
_geom_angle_site_symmetry_1
Se1 I1 I2 175.764(8) .
P1 Se1 I1 104.162(19) .
C01 P1 C1 110.31(11) .
C01 P1 C2 106.23(11) .
C1 P1 C2 107.89(11) .
C01 P1 Se1 112.65(7) .
C1 P1 Se1 106.62(7) .
C2 P1 Se1 113.06(8) .
C01 C01 P1 114.4(2) 2_666
C11 C1 C12 110.8(2) .
C11 C1 P1 113.39(15) .
C12 C1 P1 112.29(16) .
C21 C2 C22 110.0(2) .
C21 C2 P1 111.10(17) .
C22 C2 P1 111.95(16) .

loop_
_geom_bond_atom_site_label_1
_geom_bond_atom_site_label_2
_geom_bond_distance
_geom_bond_site_symmetry_2
I1 Se1 2.7950(4) .
I1 I2 2.8843(3) .
Se1 P1 2.1652(6) .
P1 C01 1.826(2) .
P1 C1 1.827(2) .
P1 C2 1.829(2) .
C01 C01 1.535(4) 2_666
C1 C11 1.529(3) .
C1 C12 1.531(3) .
C2 C21 1.528(3) .
C2 C22 1.533(3) .

loop_
_geom_torsion_atom_site_label_1
_geom_torsion_atom_site_label_2
_geom_torsion_atom_site_label_3
_geom_torsion_atom_site_label_4
_geom_torsion
_geom_torsion_site_symmetry_4
I1 Se1 P1 C01 -45.32(9) .
I1 Se1 P1 C1 -166.47(8) .
I1 Se1 P1 C2 75.13(8) .
C1 P1 C01 C01 82.3(2) 2_666
C2 P1 C01 C01 -161.1(2) 2_666
Se1 P1 C01 C01 -36.8(3) 2_666
C01 P1 C1 C11 -58.61(19) .
C2 P1 C1 C11 -174.25(16) .
Se1 P1 C1 C11 64.02(17) .
C01 P1 C1 C12 67.91(19) .
C2 P1 C1 C12 -47.7(2) .
Se1 P1 C1 C12 -169.47(15) .
C01 P1 C2 C21 -171.21(17) .
C1 P1 C2 C21 -52.92(19) .
Se1 P1 C2 C21 64.74(18) .
C01 P1 C2 C22 65.34(19) .
C1 P1 C2 C22 -176.37(16) .
Se1 P1 C2 C22 -58.71(18) .
